data_4028062
loop_
_publ_author_name
'Anirban Pradhan'
'Pierre Dechambenoit'
'Harald Bock'
'Fabien Durola'

_publ_contact_author
;
        Fabien Durola
        Centre de Recherche Paul Pascal
    115 avenue du Dr Schweitzer
        33600 PESSAC
    FRANCE
;
_publ_contact_author_email durola@crpp-bordeaux.cnrs.fr
_publ_contact_author_fax '(33)5 56 84 56 00'
_publ_contact_author_phone '(33)5 56 84 56 27'
_publ_section_title
;
 Twisted Polycyclic Arenes by Intramolecular Scholl Reactions of
 C3-Symmetric Precursors
;
_journal_name_full 'Journal of Organic Chemistry'
_journal_page_first 2266
_journal_page_last 2274
_journal_paper_doi 10.1021/jo3027752
_journal_volume 78
_journal_year 2013
_chemical_formula_moiety '0.4 (C50 H35 Cl), 0.6 (C50 H36 O2)'
_chemical_formula_sum 'C50 H35.6 Cl0.4 O1.2'
_chemical_formula_weight 670.01
_chemical_name_systematic
; 
 ? 
;
_space_group_IT_number 14
_symmetry_cell_setting monoclinic
_symmetry_space_group_name_Hall '-P 2ybc'
_symmetry_space_group_name_H-M 'P 1 21/c 1'
_atom_sites_solution_hydrogens geom
_atom_sites_solution_primary direct
_atom_sites_solution_secondary difmap
_audit_creation_method SHELXL-97
_cell_angle_alpha 90.00
_cell_angle_beta 99.9220(10)
_cell_angle_gamma 90.00
_cell_formula_units_Z 4
_cell_length_a 15.4016(5)
_cell_length_b 8.3054(2)
_cell_length_c 25.6869(7)
_cell_measurement_reflns_used 9738
_cell_measurement_temperature 120(2)
_cell_measurement_theta_max 25.28
_cell_measurement_theta_min 2.27
_cell_volume 3236.63(16)
_computing_cell_refinement 'Bruker SAINT'
_computing_data_collection 'Bruker APEX2'
_computing_data_reduction 'Bruker SAINT'
_computing_molecular_graphics ORTEP-32
_computing_publication_material 'WINGX (Farrugia)'
_computing_structure_refinement 'SHELXL-97 (Sheldrick, 2008)'
_computing_structure_solution SIR-92
_diffrn_ambient_temperature 120(2)
_diffrn_measured_fraction_theta_full 0.996
_diffrn_measured_fraction_theta_max 0.996
_diffrn_measurement_device_type 'Bruker APEX-II CCD'
_diffrn_measurement_method 'phi and omega scans'
_diffrn_radiation_monochromator graphite
_diffrn_radiation_source 'fine-focus sealed tube'
_diffrn_radiation_type MoK\a
_diffrn_radiation_wavelength 0.71073
_diffrn_reflns_av_R_equivalents 0.0320
_diffrn_reflns_av_sigmaI/netI 0.0170
_diffrn_reflns_limit_h_max 18
_diffrn_reflns_limit_h_min -18
_diffrn_reflns_limit_k_max 8
_diffrn_reflns_limit_k_min -9
_diffrn_reflns_limit_l_max 30
_diffrn_reflns_limit_l_min -30
_diffrn_reflns_number 73668
_diffrn_reflns_theta_full 25.39
_diffrn_reflns_theta_max 25.39
_diffrn_reflns_theta_min 1.34
_exptl_absorpt_coefficient_mu 0.112
_exptl_absorpt_correction_T_max 0.9928
_exptl_absorpt_correction_T_min 0.9774
_exptl_absorpt_correction_type multi-scan
_exptl_absorpt_process_details SADABS
_exptl_crystal_colour orange
_exptl_crystal_density_diffrn 1.383
_exptl_crystal_description block
_exptl_crystal_F_000 1416
_exptl_crystal_size_max 0.19
_exptl_crystal_size_mid 0.09
_exptl_crystal_size_min 0.06
_refine_diff_density_max 0.611
_refine_diff_density_min -0.731
_refine_diff_density_rms 0.177
_refine_ls_extinction_method none
_refine_ls_goodness_of_fit_ref 1.136
_refine_ls_hydrogen_treatment riding
_refine_ls_matrix_type full
_refine_ls_number_parameters 509
_refine_ls_number_reflns 5927
_refine_ls_number_restraints 2
_refine_ls_restrained_S_all 1.141
_refine_ls_R_factor_all 0.0834
_refine_ls_R_factor_gt 0.0630
_refine_ls_shift/su_max 0.003
_refine_ls_shift/su_mean 0.000
_refine_ls_structure_factor_coef Fsqd
_refine_ls_weighting_details 'calc w=1/[\s^2^(Fo^2^)+(0.1007P)^2^+2.9280P] where P=(Fo^2^+2Fc^2^)/3'
_refine_ls_weighting_scheme calc
_refine_ls_wR_factor_gt 0.1882
_refine_ls_wR_factor_ref 0.2124
_reflns_number_gt 4787
_reflns_number_total 5927
_reflns_threshold_expression >2sigma(I)
_cod_data_source_file jo3027752_si_004.cif
_cod_data_source_block 30_31
_cod_database_code 4028062

loop_
_symmetry_equiv_pos_as_xyz
'x, y, z'
'-x, y+1/2, -z+1/2'
'-x, -y, -z'
'x, -y-1/2, z-1/2'

loop_
_atom_site_label
_atom_site_type_symbol
_atom_site_fract_x
_atom_site_fract_y
_atom_site_fract_z
_atom_site_U_iso_or_equiv
_atom_site_adp_type
_atom_site_occupancy
_atom_site_symmetry_multiplicity
_atom_site_calc_flag
_atom_site_refinement_flags
_atom_site_disorder_assembly
_atom_site_disorder_group
C1A C -0.4198(4) 0.3829(13) 0.2420(4) 0.132(4) Uani 0.730(7) 1 d P A 1
H1A1 H -0.4190 0.2831 0.2233 0.198 Uiso 0.730(7) 1 calc PR A 1
H1A2 H -0.4795 0.4109 0.2441 0.198 Uiso 0.730(7) 1 calc PR A 1
H1A3 H -0.3865 0.3715 0.2770 0.198 Uiso 0.730(7) 1 calc PR A 1
C3B C -0.4356(6) 0.3717(17) 0.1861(4) 0.051(4) Uani 0.270(7) 1 d P A 2
H3B1 H -0.4140 0.2717 0.2021 0.076 Uiso 0.270(7) 1 calc PR A 2
H3B2 H -0.4312 0.3703 0.1492 0.076 Uiso 0.270(7) 1 calc PR A 2
H3B3 H -0.4961 0.3859 0.1898 0.076 Uiso 0.270(7) 1 calc PR A 2
C1B C -0.4016(8) 0.523(2) 0.2711(4) 0.059(4) Uani 0.270(7) 1 d P A 2
H1B1 H -0.3791 0.4287 0.2908 0.088 Uiso 0.270(7) 1 calc PR A 2
H1B2 H -0.4642 0.5285 0.2695 0.088 Uiso 0.270(7) 1 calc PR A 2
H1B3 H -0.3744 0.6170 0.2883 0.088 Uiso 0.270(7) 1 calc PR A 2
C2B C -0.4148(8) 0.6602(19) 0.1862(6) 0.067(5) Uani 0.270(7) 1 d P A 2
H2B1 H -0.4756 0.6734 0.1894 0.101 Uiso 0.270(7) 1 calc PR A 2
H2B2 H -0.4100 0.6530 0.1495 0.101 Uiso 0.270(7) 1 calc PR A 2
H2B3 H -0.3815 0.7510 0.2018 0.101 Uiso 0.270(7) 1 calc PR A 2
O1 O -0.0909(5) 0.9476(9) -0.1495(3) 0.133(2) Uani 0.60 1 d P B 2
Cl1 Cl 0.32580(11) 0.5958(2) 0.18503(8) 0.0356(4) Uani 0.40 1 d PD C 1
O2 O 0.3155(7) 0.612(2) 0.1793(5) 0.230(7) Uani 0.60 1 d PD C 2
C24 C 0.06121(19) 0.7980(3) -0.00384(11) 0.0394(6) Uani 1 1 d . B .
C30 C -0.05907(17) 0.6622(3) 0.03068(10) 0.0324(6) Uani 1 1 d . . .
C33 C 0.09251(17) 0.6553(3) 0.08294(11) 0.0347(6) Uani 1 1 d . . .
C31 C 0.00006(16) 0.6176(3) 0.07706(10) 0.0315(6) Uani 1 1 d . . .
C19 C 0.15194(17) 0.5991(3) 0.12819(11) 0.0372(6) Uani 1 1 d . C .
C23 C 0.12258(17) 0.7497(3) 0.04338(11) 0.0374(6) Uani 1 1 d . . .
C15 C -0.03360(16) 0.5429(3) 0.11910(10) 0.0306(5) Uani 1 1 d . . .
C14 C 0.02630(16) 0.4886(3) 0.16578(10) 0.0332(6) Uani 1 1 d . . .
C29 C -0.02850(17) 0.7535(3) -0.01017(10) 0.0354(6) Uani 1 1 d . . .
C40 C -0.14793(16) 0.6104(3) 0.02385(10) 0.0322(6) Uani 1 1 d . . .
C37 C -0.35963(19) 0.6679(4) -0.07065(11) 0.0459(7) Uani 1 1 d . . .
H37 H -0.4186 0.6380 -0.0746 0.055 Uiso 1 1 calc R . .
C41 C -0.17843(16) 0.5218(3) 0.06405(10) 0.0322(6) Uani 1 1 d . . .
C42 C -0.26061(16) 0.4314(3) 0.05032(10) 0.0345(6) Uani 1 1 d . . .
C28 C -0.08877(19) 0.7985(3) -0.05636(10) 0.0386(6) Uani 1 1 d . B .
C38 C -0.29852(18) 0.6038(3) -0.02924(10) 0.0387(6) Uani 1 1 d . . .
C39 C -0.20943(17) 0.6547(3) -0.02306(10) 0.0358(6) Uani 1 1 d . . .
C34 C -0.18167(19) 0.7564(3) -0.06101(10) 0.0409(7) Uani 1 1 d . . .
C16 C -0.12412(16) 0.5113(3) 0.11454(10) 0.0311(5) Uani 1 1 d . . .
C21 C 0.26863(19) 0.7444(4) 0.09564(13) 0.0499(8) Uani 1 1 d . C .
H21 H 0.3271 0.7775 0.1006 0.060 Uiso 1 1 calc R . .
C13 C 0.11843(17) 0.5006(3) 0.16748(10) 0.0367(6) Uani 1 1 d . . .
C26 C 0.0308(2) 0.9284(4) -0.08967(13) 0.0523(8) Uani 1 1 d . B .
H26 H 0.0509 0.9863 -0.1162 0.063 Uiso 1 1 calc R . .
C36 C -0.3333(2) 0.7742(4) -0.10539(12) 0.0528(8) Uani 1 1 d . . .
H36 H -0.3751 0.8190 -0.1319 0.063 Uiso 1 1 calc R . .
C27 C -0.0561(2) 0.8838(4) -0.09601(12) 0.0494(8) Uani 1 1 d . . .
H27 H -0.0940 0.9105 -0.1270 0.059 Uiso 0.40 1 calc PR B 1
C35 C -0.2460(2) 0.8163(4) -0.10204(11) 0.0494(8) Uani 1 1 d . . .
H35 H -0.2293 0.8851 -0.1272 0.059 Uiso 1 1 calc R . .
C9 C -0.00768(17) 0.4111(3) 0.20713(11) 0.0375(6) Uani 1 1 d . . .
C22 C 0.21169(19) 0.7938(4) 0.05144(12) 0.0461(7) Uani 1 1 d . . .
H22 H 0.2326 0.8574 0.0265 0.055 Uiso 1 1 calc R . .
C20 C 0.24070(18) 0.6464(4) 0.13287(12) 0.0435(7) Uani 1 1 d D . .
C10 C 0.05022(19) 0.3325(4) 0.24683(12) 0.0473(7) Uani 1 1 d . . .
H10 H 0.0287 0.2813 0.2742 0.057 Uiso 1 1 calc R . .
C25 C 0.0890(2) 0.8884(4) -0.04425(13) 0.0493(8) Uani 1 1 d . . .
H25 H 0.1474 0.9218 -0.0404 0.059 Uiso 1 1 calc R B .
C8 C -0.10203(17) 0.4209(3) 0.20801(11) 0.0384(6) Uani 1 1 d . . .
C5 C -0.28316(19) 0.4766(4) 0.21127(11) 0.0437(7) Uani 1 1 d . A .
C43 C -0.32181(17) 0.4778(3) 0.00542(10) 0.0375(6) Uani 1 1 d . . .
C17 C -0.15913(17) 0.4766(3) 0.16298(10) 0.0340(6) Uani 1 1 d . . .
C12 C 0.17273(19) 0.4149(4) 0.20733(13) 0.0531(8) Uani 1 1 d . . .
H12 H 0.2333 0.4145 0.2081 0.064 Uiso 1 1 calc R . .
C51 C -0.2914(2) 0.0078(4) 0.13952(14) 0.0613(9) Uani 1 1 d . . .
H51A H -0.2925 0.0970 0.1632 0.092 Uiso 1 1 calc R . .
H51B H -0.2339 -0.0003 0.1300 0.092 Uiso 1 1 calc R . .
H51C H -0.3045 -0.0898 0.1566 0.092 Uiso 1 1 calc R . .
C7 C -0.1381(2) 0.3887(4) 0.25374(12) 0.0510(8) Uani 1 1 d . . .
H7 H -0.1017 0.3499 0.2838 0.061 Uiso 1 1 calc R . .
C46 C -0.34945(17) 0.1953(3) 0.06332(11) 0.0380(6) Uani 1 1 d . . .
C47 C -0.27495(17) 0.2888(3) 0.07706(10) 0.0366(6) Uani 1 1 d . . .
H47 H -0.2324 0.2560 0.1052 0.044 Uiso 1 1 calc R . .
C48 C -0.36008(18) 0.0340(4) 0.08982(12) 0.0449(7) Uani 1 1 d . . .
C45 C -0.41323(17) 0.2514(4) 0.02126(11) 0.0442(7) Uani 1 1 d . . .
H45 H -0.4658 0.1948 0.0123 0.053 Uiso 1 1 calc R . .
C44 C -0.40013(18) 0.3864(4) -0.00675(11) 0.0424(7) Uani 1 1 d . . .
H44 H -0.4437 0.4189 -0.0344 0.051 Uiso 1 1 calc R . .
C6 C -0.2262(2) 0.4135(4) 0.25489(12) 0.0553(9) Uani 1 1 d . . .
H6 H -0.2483 0.3877 0.2853 0.066 Uiso 1 1 calc R . .
C11 C 0.1386(2) 0.3309(4) 0.24551(13) 0.0564(9) Uani 1 1 d . . .
H11 H 0.1763 0.2723 0.2708 0.068 Uiso 1 1 calc R . .
C18 C -0.24775(17) 0.5082(3) 0.16672(10) 0.0363(6) Uani 1 1 d . . .
H18 H -0.2841 0.5526 0.1376 0.044 Uiso 1 1 calc R . .
C2A C -0.4346(3) 0.5332(8) 0.1575(2) 0.0647(16) Uani 0.730(7) 1 d P A 1
H2A1 H -0.4363 0.4331 0.1386 0.097 Uiso 0.730(7) 1 calc PR A 1
H2A2 H -0.4077 0.6143 0.1388 0.097 Uiso 0.730(7) 1 calc PR A 1
H2A3 H -0.4935 0.5656 0.1601 0.097 Uiso 0.730(7) 1 calc PR A 1
C49 C -0.3481(2) -0.1007(4) 0.05054(14) 0.0549(8) Uani 1 1 d . . .
H49A H -0.2888 -0.0986 0.0436 0.082 Uiso 1 1 calc R . .
H49B H -0.3886 -0.0844 0.0181 0.082 Uiso 1 1 calc R . .
H49C H -0.3595 -0.2031 0.0654 0.082 Uiso 1 1 calc R . .
C4 C -0.38006(19) 0.5118(4) 0.21354(12) 0.0527(8) Uani 1 1 d . . .
C50 C -0.4527(2) 0.0210(5) 0.10436(14) 0.0575(8) Uani 1 1 d . . .
H50A H -0.4592 -0.0820 0.1203 0.086 Uiso 1 1 calc R . .
H50B H -0.4963 0.0319 0.0730 0.086 Uiso 1 1 calc R . .
H50C H -0.4605 0.1048 0.1289 0.086 Uiso 1 1 calc R . .
C3A C -0.3811(3) 0.6748(10) 0.2413(2) 0.090(2) Uani 0.730(7) 1 d P A 1
H3A1 H -0.3565 0.7556 0.2214 0.135 Uiso 0.730(7) 1 calc PR A 1
H3A2 H -0.3468 0.6680 0.2761 0.135 Uiso 0.730(7) 1 calc PR A 1
H3A3 H -0.4407 0.7031 0.2437 0.135 Uiso 0.730(7) 1 calc PR A 1

loop_
_atom_site_aniso_label
_atom_site_aniso_U_11
_atom_site_aniso_U_22
_atom_site_aniso_U_33
_atom_site_aniso_U_23
_atom_site_aniso_U_13
_atom_site_aniso_U_12
C1A 0.052(3) 0.197(10) 0.151(8) 0.071(7) 0.026(4) -0.036(5)
C3B 0.030(5) 0.089(10) 0.037(6) -0.026(6) 0.018(4) -0.012(5)
C1B 0.041(6) 0.098(11) 0.035(6) -0.030(7) 0.000(5) 0.011(7)
C2B 0.035(6) 0.079(10) 0.098(12) 0.029(9) 0.040(7) 0.016(6)
O1 0.159(6) 0.133(6) 0.101(4) -0.017(4) 0.007(4) 0.017(5)
Cl1 0.0124(7) 0.0435(10) 0.0471(10) -0.0070(8) -0.0060(6) -0.0008(6)
O2 0.120(9) 0.307(18) 0.249(14) -0.004(12) -0.003(9) -0.004(9)
C24 0.0502(16) 0.0250(13) 0.0473(16) -0.0049(11) 0.0205(13) 0.0069(11)
C30 0.0390(14) 0.0234(12) 0.0357(13) -0.0072(10) 0.0095(11) 0.0070(10)
C33 0.0339(13) 0.0261(13) 0.0453(15) -0.0109(11) 0.0103(11) 0.0038(10)
C31 0.0341(13) 0.0245(12) 0.0361(13) -0.0077(10) 0.0066(10) 0.0048(10)
C19 0.0334(13) 0.0341(14) 0.0441(15) -0.0131(12) 0.0063(11) 0.0025(11)
C23 0.0386(14) 0.0269(13) 0.0495(16) -0.0098(12) 0.0156(12) 0.0027(11)
C15 0.0332(13) 0.0236(12) 0.0339(13) -0.0055(10) 0.0025(10) 0.0039(10)
C14 0.0316(13) 0.0289(13) 0.0368(13) -0.0043(11) -0.0006(10) 0.0016(10)
C29 0.0438(15) 0.0262(13) 0.0386(14) -0.0051(11) 0.0141(11) 0.0091(11)
C40 0.0348(13) 0.0300(13) 0.0313(13) -0.0085(10) 0.0045(10) 0.0067(10)
C37 0.0413(15) 0.0532(18) 0.0403(15) -0.0053(14) -0.0008(12) 0.0145(13)
C41 0.0327(13) 0.0302(13) 0.0326(13) -0.0063(10) 0.0024(10) 0.0057(10)
C42 0.0318(13) 0.0385(14) 0.0318(13) -0.0083(11) 0.0016(10) 0.0053(11)
C28 0.0543(16) 0.0286(13) 0.0351(14) -0.0018(11) 0.0135(12) 0.0113(12)
C38 0.0407(14) 0.0404(15) 0.0323(13) -0.0066(11) -0.0008(11) 0.0121(12)
C39 0.0436(15) 0.0338(14) 0.0299(13) -0.0062(11) 0.0062(11) 0.0121(11)
C34 0.0525(17) 0.0356(15) 0.0350(14) -0.0039(11) 0.0084(12) 0.0162(12)
C16 0.0306(12) 0.0275(13) 0.0336(13) -0.0033(10) 0.0010(10) 0.0018(10)
C21 0.0372(15) 0.0513(18) 0.0636(19) -0.0220(15) 0.0158(14) -0.0081(13)
C13 0.0318(13) 0.0347(14) 0.0417(14) -0.0085(11) 0.0007(11) 0.0034(11)
C26 0.070(2) 0.0386(16) 0.0554(19) 0.0094(14) 0.0321(16) 0.0137(15)
C36 0.0546(19) 0.063(2) 0.0379(15) 0.0055(14) -0.0009(13) 0.0242(16)
C27 0.070(2) 0.0388(16) 0.0426(16) 0.0048(13) 0.0203(14) 0.0159(15)
C35 0.0601(19) 0.0505(18) 0.0374(15) 0.0057(13) 0.0076(13) 0.0197(15)
C9 0.0361(14) 0.0324(14) 0.0405(14) 0.0010(11) -0.0035(11) 0.0001(11)
C22 0.0476(16) 0.0378(16) 0.0567(18) -0.0107(13) 0.0200(14) -0.0043(13)
C20 0.0324(14) 0.0456(16) 0.0524(17) -0.0158(14) 0.0072(12) 0.0004(12)
C10 0.0458(16) 0.0465(17) 0.0455(16) 0.0084(14) -0.0036(13) 0.0028(13)
C25 0.0540(18) 0.0365(16) 0.0634(19) -0.0001(14) 0.0271(15) 0.0080(13)
C8 0.0363(14) 0.0352(14) 0.0414(14) 0.0032(12) 0.0004(11) -0.0043(11)
C5 0.0395(15) 0.0483(17) 0.0427(15) -0.0022(13) 0.0050(12) -0.0106(13)
C43 0.0350(13) 0.0419(15) 0.0336(13) -0.0114(12) 0.0004(11) 0.0096(11)
C17 0.0345(13) 0.0316(13) 0.0338(13) -0.0039(11) -0.0002(10) -0.0037(11)
C12 0.0341(15) 0.065(2) 0.0569(18) 0.0027(16) -0.0021(13) 0.0106(14)
C51 0.0515(19) 0.053(2) 0.072(2) 0.0114(17) -0.0106(16) -0.0079(15)
C7 0.0444(16) 0.061(2) 0.0438(16) 0.0182(15) -0.0018(13) -0.0073(14)
C46 0.0325(13) 0.0392(15) 0.0411(14) -0.0115(12) 0.0030(11) 0.0022(11)
C47 0.0327(13) 0.0377(15) 0.0361(14) -0.0083(11) -0.0031(10) 0.0055(11)
C48 0.0346(14) 0.0435(16) 0.0545(17) -0.0075(13) 0.0014(12) -0.0038(12)
C45 0.0300(13) 0.0523(18) 0.0476(16) -0.0139(14) -0.0012(12) -0.0019(12)
C44 0.0349(14) 0.0526(18) 0.0365(14) -0.0080(13) -0.0033(11) 0.0077(12)
C6 0.0477(17) 0.072(2) 0.0465(17) 0.0143(16) 0.0093(14) -0.0158(16)
C11 0.0457(17) 0.064(2) 0.0533(18) 0.0139(16) -0.0075(14) 0.0118(15)
C18 0.0338(13) 0.0382(15) 0.0344(13) -0.0055(11) -0.0013(10) -0.0048(11)
C2A 0.036(2) 0.092(4) 0.066(3) -0.017(3) 0.008(2) -0.002(2)
C49 0.0478(17) 0.0427(18) 0.075(2) -0.0157(16) 0.0138(15) -0.0068(14)
C4 0.0391(15) 0.074(2) 0.0471(17) -0.0068(16) 0.0124(13) -0.0093(15)
C50 0.0441(17) 0.065(2) 0.063(2) 0.0028(17) 0.0078(15) 0.0013(15)
C3A 0.050(3) 0.147(7) 0.079(4) -0.045(4) 0.027(3) -0.011(3)

loop_
_atom_type_symbol
_atom_type_description
_atom_type_scat_dispersion_real
_atom_type_scat_dispersion_imag
_atom_type_scat_source
C C 0.0033 0.0016 'International Tables Vol C Tables 4.2.6.8 and 6.1.1.4'
H H 0.0000 0.0000 'International Tables Vol C Tables 4.2.6.8 and 6.1.1.4'
Cl Cl 0.1484 0.1585 'International Tables Vol C Tables 4.2.6.8 and 6.1.1.4'
O O 0.0106 0.0060 'International Tables Vol C Tables 4.2.6.8 and 6.1.1.4'

loop_
_geom_angle_atom_site_label_1
_geom_angle_atom_site_label_2
_geom_angle_atom_site_label_3
_geom_angle
C4 C1A H1A1 109.5
C4 C1A H1A2 109.5
H1A1 C1A H1A2 109.5
C4 C1A H1A3 109.5
H1A1 C1A H1A3 109.5
H1A2 C1A H1A3 109.5
C4 C3B H3B1 109.5
C4 C3B H3B2 109.5
H3B1 C3B H3B2 109.5
C4 C3B H3B3 109.5
H3B1 C3B H3B3 109.5
H3B2 C3B H3B3 109.5
C4 C1B H1B1 109.5
C4 C1B H1B2 109.5
H1B1 C1B H1B2 109.5
C4 C1B H1B3 109.5
H1B1 C1B H1B3 109.5
H1B2 C1B H1B3 109.5
C4 C2B H2B1 109.5
C4 C2B H2B2 109.5
H2B1 C2B H2B2 109.5
C4 C2B H2B3 109.5
H2B1 C2B H2B3 109.5
H2B2 C2B H2B3 109.5
C25 C24 C29 118.1(3)
C25 C24 C23 121.6(3)
C29 C24 C23 120.3(2)
C40 C30 C31 119.4(2)
C40 C30 C29 120.0(2)
C31 C30 C29 120.5(2)
C23 C33 C19 121.3(2)
C23 C33 C31 118.9(2)
C19 C33 C31 119.8(2)
C30 C31 C15 119.2(2)
C30 C31 C33 120.7(2)
C15 C31 C33 120.0(2)
C20 C19 C33 117.1(3)
C20 C19 C13 123.4(3)
C33 C19 C13 119.5(2)
C22 C23 C33 118.0(3)
C22 C23 C24 121.9(3)
C33 C23 C24 120.1(2)
C16 C15 C31 120.4(2)
C16 C15 C14 119.4(2)
C31 C15 C14 120.0(2)
C13 C14 C9 120.4(2)
C13 C14 C15 119.6(2)
C9 C14 C15 119.7(2)
C24 C29 C28 120.7(2)
C24 C29 C30 119.4(2)
C28 C29 C30 119.9(2)
C41 C40 C30 120.2(2)
C41 C40 C39 119.3(2)
C30 C40 C39 120.4(2)
C36 C37 C38 120.4(3)
C36 C37 H37 119.8
C38 C37 H37 119.8
C40 C41 C16 118.8(2)
C40 C41 C42 118.3(2)
C16 C41 C42 122.5(2)
C47 C42 C43 119.4(2)
C47 C42 C41 121.2(2)
C43 C42 C41 119.0(2)
C27 C28 C29 118.3(3)
C27 C28 C34 122.1(3)
C29 C28 C34 119.6(2)
C37 C38 C39 118.9(3)
C37 C38 C43 122.2(3)
C39 C38 C43 118.7(2)
C34 C39 C38 120.2(2)
C34 C39 C40 119.7(2)
C38 C39 C40 120.0(2)
C35 C34 C39 118.1(3)
C35 C34 C28 122.0(3)
C39 C34 C28 119.8(2)
C15 C16 C41 119.0(2)
C15 C16 C17 118.1(2)
C41 C16 C17 122.8(2)
C22 C21 C20 121.2(3)
C22 C21 H21 119.4
C20 C21 H21 119.4
C12 C13 C14 117.1(3)
C12 C13 C19 123.5(2)
C14 C13 C19 119.3(2)
C27 C26 C25 120.8(3)
C27 C26 H26 119.6
C25 C26 H26 119.6
C37 C36 C35 121.4(3)
C37 C36 H36 119.3
C35 C36 H36 119.3
C26 C27 C28 121.0(3)
C26 C27 O1 101.7(4)
C28 C27 O1 137.3(4)
C26 C27 H27 119.5
C28 C27 H27 119.5
O1 C27 H27 17.8
C36 C35 C34 120.7(3)
C36 C35 H35 119.7
C34 C35 H35 119.7
C10 C9 C14 119.2(2)
C10 C9 C8 121.8(3)
C14 C9 C8 118.9(2)
C21 C22 C23 121.0(3)
C21 C22 H22 119.5
C23 C22 H22 119.5
C21 C20 C19 121.3(3)
C21 C20 O2 111.5(6)
C19 C20 O2 127.0(6)
C21 C20 Cl1 112.9(2)
C19 C20 Cl1 125.8(2)
O2 C20 Cl1 3.0(7)
C11 C10 C9 120.0(3)
C11 C10 H10 120.0
C9 C10 H10 120.0
C26 C25 C24 121.0(3)
C26 C25 H25 119.5
C24 C25 H25 119.5
C17 C8 C7 117.9(3)
C17 C8 C9 119.3(2)
C7 C8 C9 122.6(2)
C18 C5 C6 117.0(3)
C18 C5 C4 121.6(3)
C6 C5 C4 121.4(3)
C42 C43 C44 117.3(3)
C42 C43 C38 119.7(2)
C44 C43 C38 122.7(2)
C8 C17 C18 118.8(2)
C8 C17 C16 119.6(2)
C18 C17 C16 121.5(2)
C11 C12 C13 121.6(3)
C11 C12 H12 119.2
C13 C12 H12 119.2
C48 C51 H51A 109.5
C48 C51 H51B 109.5
H51A C51 H51B 109.5
C48 C51 H51C 109.5
H51A C51 H51C 109.5
H51B C51 H51C 109.5
C6 C7 C8 121.4(3)
C6 C7 H7 119.3
C8 C7 H7 119.3
C47 C46 C45 116.7(3)
C47 C46 C48 121.9(2)
C45 C46 C48 121.3(2)
C46 C47 C42 122.9(2)
C46 C47 H47 118.6
C42 C47 H47 118.6
C46 C48 C51 112.7(2)
C46 C48 C49 108.2(2)
C51 C48 C49 107.5(3)
C46 C48 C50 110.2(2)
C51 C48 C50 109.0(3)
C49 C48 C50 109.2(2)
C44 C45 C46 121.9(3)
C44 C45 H45 119.0
C46 C45 H45 119.0
C45 C44 C43 121.5(3)
C45 C44 H44 119.3
C43 C44 H44 119.3
C7 C6 C5 121.5(3)
C7 C6 H6 119.3
C5 C6 H6 119.3
C10 C11 C12 121.0(3)
C10 C11 H11 119.5
C12 C11 H11 119.5
C5 C18 C17 123.3(3)
C5 C18 H18 118.4
C17 C18 H18 118.4
C4 C2A H2A1 109.5
C4 C2A H2A2 109.5
H2A1 C2A H2A2 109.5
C4 C2A H2A3 109.5
H2A1 C2A H2A3 109.5
H2A2 C2A H2A3 109.5
C48 C49 H49A 109.5
C48 C49 H49B 109.5
H49A C49 H49B 109.5
C48 C49 H49C 109.5
H49A C49 H49C 109.5
H49B C49 H49C 109.5
C2B C4 C1A 133.7(6)
C2B C4 C3A 56.6(7)
C1A C4 C3A 111.7(5)
C2B C4 C5 114.7(5)
C1A C4 C5 111.6(4)
C3A C4 C5 106.0(3)
C2B C4 C3B 106.6(9)
C1A C4 C3B 55.9(6)
C3A C4 C3B 146.2(5)
C5 C4 C3B 107.8(5)
C2B C4 C2A 50.6(7)
C1A C4 C2A 109.7(4)
C3A C4 C2A 106.5(4)
C5 C4 C2A 111.2(3)
C3B C4 C2A 59.4(5)
C2B C4 C1B 106.4(8)
C1A C4 C1B 53.6(7)
C3A C4 C1B 59.4(7)
C5 C4 C1B 114.3(5)
C3B C4 C1B 106.5(7)
C2A C4 C1B 134.5(5)
C48 C50 H50A 109.5
C48 C50 H50B 109.5
H50A C50 H50B 109.5
C48 C50 H50C 109.5
H50A C50 H50C 109.5
H50B C50 H50C 109.5
C4 C3A H3A1 109.5
C4 C3A H3A2 109.5
H3A1 C3A H3A2 109.5
C4 C3A H3A3 109.5
H3A1 C3A H3A3 109.5
H3A2 C3A H3A3 109.5

loop_
_geom_bond_atom_site_label_1
_geom_bond_atom_site_label_2
_geom_bond_distance
C1A C4 1.486(7)
C1A H1A1 0.9600
C1A H1A2 0.9600
C1A H1A3 0.9600
C3B C4 1.541(12)
C3B H3B1 0.9600
C3B H3B2 0.9600
C3B H3B3 0.9600
C1B C4 1.574(11)
C1B H1B1 0.9600
C1B H1B2 0.9600
C1B H1B3 0.9600
C2B C4 1.474(14)
C2B H2B1 0.9600
C2B H2B2 0.9600
C2B H2B3 0.9600
O1 C27 1.483(7)
Cl1 C20 1.756(3)
O2 C20 1.535(8)
C24 C25 1.406(4)
C24 C29 1.412(4)
C24 C23 1.460(4)
C30 C40 1.416(4)
C30 C31 1.418(4)
C30 C29 1.438(4)
C33 C23 1.422(4)
C33 C19 1.429(4)
C33 C31 1.440(4)
C31 C15 1.419(4)
C19 C20 1.407(4)
C19 C13 1.460(4)
C23 C22 1.401(4)
C15 C16 1.404(3)
C15 C14 1.453(3)
C14 C13 1.416(4)
C14 C9 1.417(4)
C29 C28 1.425(4)
C40 C41 1.412(4)
C40 C39 1.446(3)
C37 C36 1.366(5)
C37 C38 1.398(4)
C37 H37 0.9300
C41 C16 1.420(3)
C41 C42 1.462(4)
C42 C47 1.406(4)
C42 C43 1.412(4)
C28 C27 1.403(4)
C28 C34 1.458(4)
C38 C39 1.418(4)
C38 C43 1.459(4)
C39 C34 1.411(4)
C34 C35 1.407(4)
C16 C17 1.467(4)
C21 C22 1.372(4)
C21 C20 1.380(4)
C21 H21 0.9300
C13 C12 1.400(4)
C26 C27 1.372(5)
C26 C25 1.383(5)
C26 H26 0.9300
C36 C35 1.378(5)
C36 H36 0.9300
C27 H27 0.9300
C35 H35 0.9300
C9 C10 1.396(4)
C9 C8 1.460(4)
C22 H22 0.9300
C10 C11 1.368(4)
C10 H10 0.9300
C25 H25 0.9300
C8 C17 1.405(4)
C8 C7 1.409(4)
C5 C18 1.375(4)
C5 C6 1.400(4)
C5 C4 1.532(4)
C43 C44 1.414(4)
C17 C18 1.409(4)
C12 C11 1.379(5)
C12 H12 0.9300
C51 C48 1.527(4)
C51 H51A 0.9600
C51 H51B 0.9600
C51 H51C 0.9600
C7 C6 1.377(4)
C7 H7 0.9300
C46 C47 1.380(4)
C46 C45 1.408(4)
C46 C48 1.524(4)
C47 H47 0.9300
C48 C49 1.539(4)
C48 C50 1.540(4)
C45 C44 1.366(4)
C45 H45 0.9300
C44 H44 0.9300
C6 H6 0.9300
C11 H11 0.9300
C18 H18 0.9300
C2A C4 1.547(6)
C2A H2A1 0.9600
C2A H2A2 0.9600
C2A H2A3 0.9600
C49 H49A 0.9600
C49 H49B 0.9600
C49 H49C 0.9600
C4 C3A 1.532(7)
C50 H50A 0.9600
C50 H50B 0.9600
C50 H50C 0.9600
C3A H3A1 0.9600
C3A H3A2 0.9600
C3A H3A3 0.9600
